data_7214001
loop_
_publ_author_name
'Zhao, Hai-Yan'
'Zhao, Jun-Wei'
'Yang, Bai-Feng'
'He, Huan'
'Yang, Guo-Yu'

_publ_section_title
;
 A series of organic--inorganic hybrids based on lanthanide-substituted
 Dawson-type phosphotungstate dimers and copper--en linkers
;
_journal_issue 11
_journal_name_full CrystEngComm
_journal_page_first 2230
_journal_paper_doi 10.1039/c3ce42029a
_journal_volume 16
_journal_year 2014
_chemical_formula_sum 'C18 H127 Ce Cu N18 Na2 O143 P4 W34'
_chemical_formula_weight 9508.80
_chemical_name_systematic
; 
 ? 
;
_space_group_IT_number 15
_symmetry_cell_setting monoclinic
_symmetry_space_group_name_Hall '-C 2yc'
_symmetry_space_group_name_H-M 'C 1 2/c 1'
_atom_sites_solution_hydrogens geom
_atom_sites_solution_primary direct
_atom_sites_solution_secondary difmap
_audit_creation_method SHELXL-97
_cell_angle_alpha 90.00
_cell_angle_beta 100.436(2)
_cell_angle_gamma 90.00
_cell_formula_units_Z 4
_cell_length_a 48.5506(11)
_cell_length_b 13.6364(5)
_cell_length_c 22.1072(5)
_cell_measurement_reflns_used 17663
_cell_measurement_temperature 293(2)
_cell_measurement_theta_max 29.5138
_cell_measurement_theta_min 2.8749
_cell_volume 14394.1(7)
_computing_cell_refinement 'Bruker FRAMBO'
_computing_data_collection 'Bruker FRAMBO'
_computing_data_reduction 'Bruker SHELXTL'
_computing_molecular_graphics 'Bruker SHELXTL'
_computing_publication_material 'Bruker SHELXTL'
_computing_structure_refinement 'SHELXL-97 (Sheldrick, 1997)'
_computing_structure_solution 'SHELXS-97 (Sheldrick, 1990)'
_diffrn_ambient_temperature 293(2)
_diffrn_measured_fraction_theta_full 0.985
_diffrn_measured_fraction_theta_max 0.985
_diffrn_measurement_device_type 'multiwire proportional'
_diffrn_measurement_method 'phi and omega scans'
_diffrn_radiation_monochromator graphite
_diffrn_radiation_source 'fine-focus sealed tube'
_diffrn_radiation_type MoK\a
_diffrn_radiation_wavelength 0.71073
_diffrn_reflns_av_R_equivalents 0.1082
_diffrn_reflns_av_sigmaI/netI 0.1059
_diffrn_reflns_limit_h_max 56
_diffrn_reflns_limit_h_min -57
_diffrn_reflns_limit_k_max 16
_diffrn_reflns_limit_k_min -13
_diffrn_reflns_limit_l_max 26
_diffrn_reflns_limit_l_min -22
_diffrn_reflns_number 34965
_diffrn_reflns_theta_full 25.00
_diffrn_reflns_theta_max 25.00
_diffrn_reflns_theta_min 2.97
_exptl_absorpt_coefficient_mu 27.674
_exptl_absorpt_correction_T_max 0.2875
_exptl_absorpt_correction_T_min 0.0441
_exptl_absorpt_correction_type multi-scan
_exptl_absorpt_process_details 'SADABS (Sheldrick, 1996)'
_exptl_crystal_colour deep-gray
_exptl_crystal_density_diffrn 4.388
_exptl_crystal_density_method 'not measured'
_exptl_crystal_description plate
_exptl_crystal_F_000 16760
_exptl_crystal_size_max 0.30
_exptl_crystal_size_mid 0.11
_exptl_crystal_size_min 0.06
_refine_diff_density_max 3.795
_refine_diff_density_min -6.382
_refine_diff_density_rms 0.735
_refine_ls_extinction_method none
_refine_ls_goodness_of_fit_ref 1.012
_refine_ls_hydrogen_treatment constr
_refine_ls_matrix_type full
_refine_ls_number_parameters 903
_refine_ls_number_reflns 12489
_refine_ls_number_restraints 90
_refine_ls_restrained_S_all 1.009
_refine_ls_R_factor_all 0.0934
_refine_ls_R_factor_gt 0.0746
_refine_ls_shift/su_max 0.001
_refine_ls_shift/su_mean 0.000
_refine_ls_structure_factor_coef Fsqd
_refine_ls_weighting_details 'calc w=1/[\s^2^(Fo^2^)+(0.1123P)^2^+0.0000P] where P=(Fo^2^+2Fc^2^)/3'
_refine_ls_weighting_scheme calc
_refine_ls_wR_factor_gt 0.1820
_refine_ls_wR_factor_ref 0.1974
_reflns_number_gt 9352
_reflns_number_total 12489
_reflns_threshold_expression >2sigma(I)
_cod_data_source_file c3ce42029a.txt
_cod_data_source_block 4
_cod_depositor_comments
;
The following automatic conversions were performed:

'_symmetry_cell_setting' value 'Monoclinic' changed to 'monoclinic'
according to
/usr/data/users/saulius/automatic-downloads/current/RSC/lib/dictionaries/cif_core.dic
dictionary named 'cif_core.dic' version 2.4.2 from 2011-04-26.

Automatic conversion script
Id: cif_fix_values 2281 2013-09-26 08:29:07Z andrius 
;
_cod_original_sg_symbol_H-M C2/c
_cod_database_code 7214001

loop_
_symmetry_equiv_pos_as_xyz
'x, y, z'
'-x, y, -z+1/2'
'x+1/2, y+1/2, z'
'-x+1/2, y+1/2, -z+1/2'
'-x, -y, -z'
'x, -y, z-1/2'
'-x+1/2, -y+1/2, -z'
'x+1/2, -y+1/2, z-1/2'

loop_
_atom_site_label
_atom_site_type_symbol
_atom_site_fract_x
_atom_site_fract_y
_atom_site_fract_z
_atom_site_U_iso_or_equiv
_atom_site_adp_type
_atom_site_occupancy
_atom_site_symmetry_multiplicity
_atom_site_calc_flag
_atom_site_refinement_flags
C1 C 0.9600(6) 0.628(2) 0.0388(13) 0.045(7) Uani 1 1 d U
H1A H 0.9522 0.6583 0.0716 0.054 Uiso 1 1 calc R
H1B H 0.9451 0.6165 0.0039 0.054 Uiso 1 1 calc R
C2 C 0.9852(6) 0.699(2) 0.0186(12) 0.040(7) Uani 1 1 d .
H2A H 0.9779 0.7628 0.0040 0.048 Uiso 1 1 calc R
H2B H 1.0007 0.7080 0.0525 0.048 Uiso 1 1 calc R
C3 C 0.1164(9) 0.231(3) 0.6173(14) 0.083(13) Uani 1 1 d .
H3D H 0.1349 0.2592 0.6201 0.100 Uiso 1 1 calc R
H3E H 0.1176 0.1622 0.6074 0.100 Uiso 1 1 calc R
C4 C 0.0967(8) 0.281(3) 0.5652(17) 0.082(11) Uani 1 1 d U
H4A H 0.1056 0.2945 0.5302 0.099 Uiso 1 1 calc R
H4B H 0.0889 0.3414 0.5784 0.099 Uiso 1 1 calc R
C5 C 0.2131(8) 0.177(3) 0.6312(18) 0.081(11) Uani 1 1 d U
H5A H 0.1946 0.2068 0.6255 0.097 Uiso 1 1 calc R
H5B H 0.2220 0.2038 0.5988 0.097 Uiso 1 1 calc R
C6 C 0.2086(12) 0.076(5) 0.617(2) 0.133(19) Uani 1 1 d U
H6A H 0.2266 0.0458 0.6171 0.159 Uiso 1 1 calc R
H6B H 0.2008 0.0462 0.6502 0.159 Uiso 1 1 calc R
Ce1 Ce 0.5000 0.92186(14) 0.2500 0.0192(4) Uani 1 2 d S
Cu1 Cu 1.0000 0.5000 0.0000 0.0298(10) Uani 1 2 d S
N1 N 0.9746(4) 0.5360(16) 0.0597(10) 0.034(5) Uani 1 1 d .
H1C H 0.9621 0.4879 0.0611 0.041 Uiso 1 1 calc R
H1D H 0.9848 0.5440 0.0977 0.041 Uiso 1 1 calc R
N2 N 0.9937(4) 0.6388(16) -0.0330(8) 0.027(5) Uani 1 1 d .
N3 N 0.1074(5) 0.2401(17) 0.6816(11) 0.046(6) Uani 1 1 d .
H3A H 0.1072 0.3031 0.6922 0.069 Uiso 1 1 calc R
H3B H 0.1195 0.2077 0.7095 0.069 Uiso 1 1 calc R
H3C H 0.0903 0.2148 0.6796 0.069 Uiso 1 1 calc R
N4 N 0.0730(9) 0.193(3) 0.5510(18) 0.121(14) Uani 1 1 d U
H4C H 0.0616 0.1965 0.5781 0.182 Uiso 1 1 calc R
H4D H 0.0816 0.1353 0.5540 0.182 Uiso 1 1 calc R
H4E H 0.0632 0.2005 0.5131 0.182 Uiso 1 1 calc R
N5 N 0.2281(5) 0.2175(19) 0.6871(10) 0.048(6) Uani 1 1 d .
H5C H 0.2316 0.1704 0.7153 0.072 Uiso 1 1 calc R
H5D H 0.2180 0.2645 0.7003 0.072 Uiso 1 1 calc R
H5E H 0.2442 0.2427 0.6804 0.072 Uiso 1 1 calc R
N6 N 0.1910(4) 0.0535(17) 0.5613(10) 0.040(6) Uani 1 1 d .
H6C H 0.1740 0.0781 0.5613 0.061 Uiso 1 1 calc R
H6D H 0.1898 -0.0113 0.5568 0.061 Uiso 1 1 calc R
H6E H 0.1980 0.0794 0.5304 0.061 Uiso 1 1 calc R
Na1 Na 0.2095(3) 0.4982(10) 0.0930(7) 0.069(4) Uani 1 1 d .
O1 O 0.3321(3) 0.8970(11) 0.3033(6) 0.020(3) Uani 1 1 d U
O2 O 0.3883(3) 0.6654(12) 0.3490(7) 0.029(4) Uani 1 1 d .
O3 O 0.3829(3) 0.8525(12) 0.3628(6) 0.022(3) Uani 1 1 d .
O4 O 0.3338(3) 0.7074(11) 0.3226(7) 0.022(3) Uani 1 1 d .
O5 O 0.2870(3) 0.6840(11) 0.2468(7) 0.022(3) Uani 1 1 d .
O6 O 0.3682(3) 0.8710(10) 0.0442(6) 0.019(3) Uani 1 1 d U
O7 O 0.3245(3) 0.9845(11) 0.1781(6) 0.021(3) Uani 1 1 d U
O8 O 0.4205(3) 1.0441(11) 0.1335(6) 0.019(3) Uani 1 1 d .
O9 O 0.3947(3) 1.1178(12) 0.2155(6) 0.025(4) Uani 1 1 d .
O10 O 0.4381(3) 1.2238(12) 0.1856(7) 0.025(4) Uani 1 1 d U
O11 O 0.4714(3) 1.0658(12) 0.2118(7) 0.022(3) Uani 1 1 d .
O12 O 0.4409(3) 1.1260(12) 0.2981(7) 0.029(4) Uani 1 1 d .
O13 O 0.4786(3) 0.9798(12) 0.3370(7) 0.027(4) Uani 1 1 d .
O14 O 0.4747(3) 0.7798(11) 0.2810(7) 0.022(3) Uani 1 1 d .
O15 O 0.4434(3) 0.6925(11) 0.1844(6) 0.018(3) Uani 1 1 d .
O16 O 0.4658(3) 0.8651(11) 0.1599(6) 0.018(3) Uani 1 1 d .
O17 O 0.4069(3) 0.8576(11) 0.1629(6) 0.017(3) Uani 1 1 d U
O18 O 0.3782(3) 0.9241(11) 0.2405(6) 0.018(3) Uani 1 1 d U
O19 O 0.4305(3) 0.9569(11) 0.2524(6) 0.018(3) Uani 1 1 d .
O20 O 0.4055(3) 0.7035(11) 0.0785(7) 0.024(4) Uani 1 1 d .
O21 O 0.3549(3) 0.7142(10) 0.1181(6) 0.014(3) Uiso 1 1 d .
O22 O 0.3291(3) 0.7840(11) 0.2001(6) 0.017(3) Uiso 1 1 d .
O23 O 0.3555(3) 0.6829(12) 0.0021(6) 0.023(4) Uani 1 1 d .
O24 O 0.2776(3) 0.7777(12) 0.1138(6) 0.023(4) Uani 1 1 d .
O25 O 0.3040(3) 0.7029(10) 0.0308(7) 0.021(3) Uani 1 1 d .
O26 O 0.4173(3) 0.5817(10) 0.2544(6) 0.019(3) Uani 1 1 d U
O27 O 0.3929(3) 0.5453(11) 0.1375(7) 0.024(4) Uani 1 1 d .
O28 O 0.3751(3) 0.4874(12) 0.2937(6) 0.019(3) Uani 1 1 d .
O29 O 0.3616(3) 0.6386(11) 0.2252(6) 0.018(3) Uani 1 1 d U
O30 O 0.2467(4) 0.6553(13) 0.0228(7) 0.035(4) Uani 1 1 d .
O31 O 0.2636(3) 0.5980(12) 0.1443(7) 0.028(4) Uani 1 1 d .
O32 O 0.2902(4) 0.5251(14) 0.0594(7) 0.037(4) Uani 1 1 d .
O33 O 0.3171(3) 0.6197(12) 0.1531(7) 0.023(4) Uani 1 1 d .
O34 O 0.3551(3) 1.0183(12) 0.4006(7) 0.028(4) Uani 1 1 d .
O35 O 0.4035(3) 1.0283(12) 0.3485(7) 0.027(4) Uani 1 1 d U
O36 O 0.4375(3) 0.8816(12) 0.3762(7) 0.028(4) Uani 1 1 d .
O37 O 0.4198(3) 0.7453(12) 0.4518(6) 0.025(4) Uani 1 1 d .
O38 O 0.4427(3) 0.6847(13) 0.3539(7) 0.031(4) Uani 1 1 d .
O39 O 0.2981(3) 0.4451(13) 0.1711(7) 0.034(4) Uani 1 1 d .
O40 O 0.2634(3) 0.4950(13) 0.2544(7) 0.031(4) Uani 1 1 d .
O41 O 0.3211(3) 0.5355(11) 0.2761(6) 0.026(4) Uani 1 1 d .
O42 O 0.3456(3) 0.5254(11) 0.0638(7) 0.022(3) Uani 1 1 d .
O43 O 0.3202(4) 0.3465(13) 0.0786(8) 0.039(4) Uani 1 1 d .
O44 O 0.3521(3) 0.4557(14) 0.1753(7) 0.035(4) Uani 1 1 d .
O45 O 0.4538(3) 1.0708(11) 0.4215(6) 0.026(4) Uani 1 1 d .
O46 O 0.3409(3) 1.1748(12) 0.1672(8) 0.031(4) Uani 1 1 d .
O47 O 0.3923(3) 1.0447(12) 0.0176(7) 0.026(4) Uani 1 1 d .
O48 O 0.2730(3) 0.9800(12) 0.1096(7) 0.030(4) Uani 1 1 d .
O49 O 0.3522(3) 1.0739(12) 0.2788(6) 0.021(3) Uani 1 1 d .
O50 O 0.2854(3) 0.8739(11) 0.2212(6) 0.019(3) Uani 1 1 d .
O51 O 0.4755(4) 0.5804(13) 0.2817(7) 0.036(4) Uani 1 1 d .
O52 O 0.3667(3) 1.0146(10) 0.1198(6) 0.015(3) Uani 1 1 d .
O53 O 0.4132(3) 0.7846(11) 0.2695(6) 0.018(3) Uani 1 1 d .
O54 O 0.4235(3) 0.8853(12) 0.0622(6) 0.021(3) Uani 1 1 d .
O55 O 0.3181(3) 0.8772(12) 0.0782(7) 0.026(4) Uani 1 1 d .
O56 O 0.4614(3) 0.7282(12) 0.0711(7) 0.027(4) Uani 1 1 d .
O57 O 0.3522(4) 0.5404(13) 0.3924(7) 0.035(4) Uani 1 1 d .
O58 O 0.2873(3) 0.8185(13) 0.3411(7) 0.032(4) Uani 1 1 d .
O59 O 0.4072(4) 0.3909(14) 0.2199(8) 0.045(5) Uani 1 1 d .
O60 O 0.3214(3) 0.8445(13) -0.0441(7) 0.035(4) Uani 1 1 d .
O61 O 0.3938(4) 0.5357(14) 0.0130(8) 0.043(5) Uani 1 1 d .
O1W O 0.2071(4) 0.5926(17) 0.2128(11) 0.068(7) Uani 1 1 d .
O2W O 0.1669(6) 0.188(2) 0.7358(11) 0.086(8) Uani 1 1 d .
O3W O 0.9969(6) 0.252(3) 0.8232(15) 0.114(11) Uani 1 1 d .
O4W O 0.1813(10) 0.395(3) -0.016(2) 0.162(16) Uiso 1 1 d .
O5W O 0.2961(11) 0.348(4) 0.939(2) 0.20(2) Uiso 1 1 d .
O6W O 0.4650(11) 0.419(4) 0.203(2) 0.189(19) Uiso 1 1 d .
O7W O 0.1443(8) 0.268(3) 0.0307(17) 0.138(13) Uiso 1 1 d .
O8W O 0.0508(9) 0.158(3) 0.6557(18) 0.143(14) Uiso 1 1 d .
O9W O 0.2188(11) 0.325(4) 0.927(2) 0.20(2) Uiso 1 1 d .
O10W O 0.2274(8) 0.234(3) 0.822(2) 0.156(16) Uani 1 1 d .
P1 P 0.34194(11) 0.6924(4) 0.1750(2) 0.0141(11) Uani 1 1 d .
P2 P 0.40680(11) 0.8796(4) 0.2309(2) 0.0152(12) Uani 1 1 d .
W1 W 0.441438(18) 0.78327(7) 0.11882(4) 0.0187(2) Uani 1 1 d .
W2 W 0.297817(18) 0.89848(7) 0.14364(4) 0.0212(2) Uani 1 1 d .
W3 W 0.334611(18) 0.79524(7) 0.02644(4) 0.0196(2) Uani 1 1 d .
W4 W 0.451849(18) 0.67877(7) 0.27104(4) 0.0201(2) Uani 1 1 d .
W5 W 0.390358(19) 0.50226(7) 0.21909(4) 0.0211(2) Uani 1 1 d .
W6 W 0.394995(18) 0.96695(7) 0.07830(4) 0.0192(2) Uani 1 1 d .
W7 W 0.367613(18) 0.97411(7) 0.33634(4) 0.0197(2) Uani 1 1 d .
W8 W 0.379894(19) 0.60927(7) 0.06242(4) 0.0204(2) Uani 1 1 d .
W9 W 0.436562(18) 1.10663(7) 0.20987(4) 0.0191(2) Uani 1 1 d .
W10 W 0.307313(19) 0.79958(7) 0.28483(4) 0.0219(2) Uani 1 1 d .
W11 W 0.358564(18) 1.07066(7) 0.19415(4) 0.0193(2) Uani 1 1 d .
W12 W 0.287297(19) 0.55308(7) 0.21854(4) 0.0232(2) Uani 1 1 d .
W13 W 0.32290(2) 0.46204(7) 0.11059(4) 0.0236(2) Uani 1 1 d .
W14 W 0.445584(18) 1.01357(7) 0.35181(4) 0.0202(2) Uani 1 1 d .
W15 W 0.277150(19) 0.65294(7) 0.07557(4) 0.0225(2) Uani 1 1 d .
W16 W 0.414914(19) 0.76699(7) 0.37443(4) 0.0206(2) Uani 1 1 d .
W17 W 0.355459(19) 0.58981(7) 0.32421(4) 0.0220(2) Uani 1 1 d .

loop_
_atom_site_aniso_label
_atom_site_aniso_U_11
_atom_site_aniso_U_22
_atom_site_aniso_U_33
_atom_site_aniso_U_23
_atom_site_aniso_U_13
_atom_site_aniso_U_12
C1 0.045(7) 0.045(7) 0.045(7) 0.0001(10) 0.0083(16) 0.0000(10)
C2 0.037(16) 0.040(18) 0.041(16) -0.010(13) 0.002(12) -0.004(13)
C3 0.12(3) 0.10(3) 0.04(2) 0.005(19) 0.013(19) 0.04(3)
C4 0.074(18) 0.11(2) 0.065(17) -0.026(15) 0.018(14) 0.026(16)
C5 0.075(17) 0.070(18) 0.082(18) 0.024(15) -0.027(14) 0.007(15)
C6 0.14(3) 0.13(3) 0.12(2) -0.008(18) -0.012(18) -0.010(18)
Ce1 0.0183(9) 0.0208(10) 0.0180(9) 0.000 0.0022(7) 0.000
Cu1 0.029(2) 0.039(3) 0.023(2) 0.0116(19) 0.0086(17) 0.003(2)
N1 0.031(12) 0.034(14) 0.039(13) -0.003(10) 0.010(9) 0.010(10)
N2 0.018(10) 0.044(14) 0.019(10) 0.008(9) 0.002(8) -0.007(9)
N3 0.034(13) 0.035(15) 0.066(17) -0.014(12) 0.003(11) 0.006(11)
N4 0.12(2) 0.13(2) 0.11(2) 0.002(16) 0.017(16) 0.009(17)
N5 0.042(14) 0.061(18) 0.042(14) 0.001(12) 0.011(11) 0.012(13)
N6 0.028(12) 0.040(15) 0.056(15) 0.000(12) 0.017(10) 0.011(11)
Na1 0.061(9) 0.050(8) 0.094(11) 0.023(7) 0.012(7) 0.002(7)
O1 0.016(6) 0.019(7) 0.024(7) -0.006(5) -0.001(5) -0.007(5)
O2 0.042(10) 0.019(10) 0.024(9) -0.003(7) -0.003(7) 0.005(8)
O3 0.021(8) 0.030(10) 0.013(8) -0.003(6) -0.002(6) 0.007(7)
O4 0.017(8) 0.018(9) 0.034(9) -0.002(7) 0.014(6) -0.007(7)
O5 0.017(8) 0.024(9) 0.027(9) 0.001(7) 0.009(6) 0.004(7)
O6 0.021(6) 0.011(6) 0.023(6) -0.002(5) 0.001(5) -0.009(5)
O7 0.025(7) 0.014(7) 0.022(7) -0.009(5) 0.001(5) -0.011(6)
O8 0.016(8) 0.017(9) 0.022(8) 0.001(6) -0.002(6) 0.005(6)
O9 0.021(8) 0.032(10) 0.021(8) -0.003(7) 0.004(6) -0.008(7)
O10 0.014(6) 0.028(7) 0.034(7) 0.007(6) 0.006(5) 0.002(6)
O11 0.008(7) 0.031(10) 0.028(9) -0.003(7) 0.008(6) -0.008(7)
O12 0.031(9) 0.024(10) 0.034(10) -0.008(7) 0.010(7) -0.006(8)
O13 0.016(8) 0.040(11) 0.025(9) 0.003(7) 0.008(6) -0.013(7)
O14 0.011(7) 0.022(9) 0.034(9) 0.002(7) 0.012(6) 0.001(7)
O15 0.013(7) 0.023(9) 0.017(8) 0.007(6) -0.002(6) 0.006(6)
O16 0.010(7) 0.034(10) 0.013(7) -0.010(6) 0.006(5) -0.011(7)
O17 0.009(6) 0.020(7) 0.022(6) -0.002(5) 0.007(5) 0.005(5)
O18 0.018(3) 0.018(3) 0.018(3) -0.0003(10) 0.0036(12) 0.0003(10)
O19 0.004(7) 0.022(9) 0.028(8) -0.001(7) 0.003(6) 0.002(6)
O20 0.023(8) 0.010(9) 0.034(9) 0.004(7) -0.006(6) -0.006(7)
O23 0.015(8) 0.042(10) 0.012(8) -0.009(7) 0.007(6) -0.015(7)
O24 0.013(7) 0.041(11) 0.015(8) 0.001(7) 0.002(6) 0.002(7)
O25 0.028(9) 0.009(8) 0.028(9) -0.003(6) 0.008(6) -0.010(7)
O26 0.022(6) 0.014(7) 0.019(6) -0.011(5) -0.001(5) -0.007(5)
O27 0.030(9) 0.015(9) 0.027(9) 0.001(7) 0.003(7) -0.008(7)
O28 0.009(7) 0.038(10) 0.009(7) 0.001(6) -0.002(5) -0.002(7)
O29 0.018(3) 0.018(3) 0.018(3) -0.0001(10) 0.0033(12) -0.0006(10)
O30 0.050(11) 0.028(10) 0.020(9) -0.001(7) -0.014(7) -0.009(8)
O31 0.032(9) 0.033(10) 0.023(9) 0.010(7) 0.012(7) 0.006(8)
O32 0.040(11) 0.047(12) 0.023(9) -0.008(8) 0.005(7) 0.013(9)
O33 0.018(8) 0.028(10) 0.027(9) -0.005(7) 0.016(6) -0.003(7)
O34 0.033(9) 0.035(11) 0.019(8) -0.003(7) 0.007(7) 0.021(8)
O35 0.024(7) 0.034(8) 0.025(7) -0.004(6) 0.012(6) 0.010(6)
O36 0.020(8) 0.032(10) 0.033(9) -0.004(8) 0.008(7) 0.011(7)
O37 0.026(9) 0.030(10) 0.019(8) -0.002(7) 0.005(6) 0.008(7)
O38 0.025(9) 0.053(12) 0.016(8) 0.001(8) 0.008(6) -0.011(8)
O39 0.037(10) 0.039(11) 0.026(9) 0.019(8) 0.008(7) 0.000(8)
O40 0.008(8) 0.051(12) 0.035(10) -0.020(8) 0.002(6) -0.009(7)
O41 0.045(10) 0.017(9) 0.014(8) 0.003(6) 0.003(7) -0.011(7)
O42 0.023(8) 0.012(8) 0.032(9) -0.007(6) 0.005(7) -0.010(6)
O43 0.048(12) 0.034(11) 0.034(10) -0.008(8) 0.008(8) -0.001(9)
O44 0.030(10) 0.047(12) 0.031(10) 0.018(8) 0.009(7) -0.003(8)
O45 0.036(10) 0.019(9) 0.015(8) -0.003(6) -0.014(6) 0.000(7)
O46 0.035(10) 0.024(10) 0.042(10) 0.000(8) 0.022(8) 0.006(8)
O47 0.022(8) 0.029(10) 0.023(9) -0.005(7) -0.004(6) -0.001(7)
O48 0.025(9) 0.032(10) 0.032(10) 0.021(8) 0.005(7) 0.010(8)
O49 0.017(8) 0.029(10) 0.017(8) -0.006(7) 0.002(6) 0.007(7)
O50 0.006(7) 0.026(9) 0.027(8) -0.004(7) 0.010(6) -0.004(6)
O51 0.038(10) 0.037(11) 0.030(10) 0.004(8) 0.003(7) -0.014(9)
O52 0.016(8) 0.008(8) 0.019(8) 0.002(6) -0.005(6) 0.007(6)
O53 0.013(7) 0.033(10) 0.012(7) 0.003(6) 0.010(6) 0.008(7)
O54 0.020(8) 0.033(10) 0.010(7) -0.007(6) 0.000(6) 0.000(7)
O55 0.018(8) 0.034(10) 0.030(9) -0.001(7) 0.013(7) -0.002(7)
O56 0.029(9) 0.037(11) 0.019(8) -0.011(7) 0.013(7) -0.003(8)
O57 0.038(10) 0.038(11) 0.030(10) 0.012(8) 0.005(8) -0.009(8)
O58 0.018(8) 0.042(11) 0.041(10) -0.019(8) 0.021(7) -0.014(8)
O59 0.056(13) 0.046(13) 0.032(10) 0.016(9) 0.009(9) 0.006(10)
O60 0.034(10) 0.045(12) 0.022(9) 0.009(8) -0.007(7) -0.005(8)
O61 0.060(13) 0.041(12) 0.035(10) -0.018(9) 0.025(9) 0.006(10)
O1W 0.043(13) 0.061(16) 0.105(19) 0.022(13) 0.023(12) 0.000(11)
O2W 0.12(2) 0.09(2) 0.054(15) 0.011(14) 0.029(15) 0.012(17)
O3W 0.09(2) 0.13(3) 0.13(3) 0.02(2) 0.045(19) -0.01(2)
O10W 0.11(3) 0.14(4) 0.23(4) 0.07(3) 0.05(3) -0.03(3)
P1 0.018(3) 0.010(3) 0.011(3) 0.000(2) -0.003(2) 0.000(2)
P2 0.020(3) 0.013(3) 0.012(3) 0.002(2) -0.001(2) 0.003(2)
W1 0.0176(5) 0.0223(5) 0.0169(5) 0.0001(4) 0.0048(3) -0.0011(4)
W2 0.0173(5) 0.0246(6) 0.0216(5) -0.0011(4) 0.0028(4) 0.0015(4)
W3 0.0220(5) 0.0220(5) 0.0144(5) 0.0011(4) 0.0023(3) -0.0015(4)
W4 0.0185(5) 0.0212(5) 0.0208(5) 0.0019(4) 0.0038(3) 0.0009(4)
W5 0.0230(5) 0.0176(5) 0.0228(5) 0.0031(4) 0.0044(4) 0.0006(4)
W6 0.0202(5) 0.0223(5) 0.0154(5) 0.0024(4) 0.0040(3) 0.0000(4)
W7 0.0186(5) 0.0245(6) 0.0167(5) -0.0032(4) 0.0048(3) 0.0006(4)
W8 0.0222(5) 0.0209(5) 0.0181(5) -0.0022(4) 0.0042(4) -0.0013(4)
W9 0.0180(5) 0.0183(5) 0.0209(5) 0.0002(4) 0.0033(3) 0.0001(4)
W10 0.0205(5) 0.0269(6) 0.0196(5) -0.0021(4) 0.0072(4) -0.0013(4)
W11 0.0175(5) 0.0197(5) 0.0206(5) 0.0004(4) 0.0037(3) 0.0015(4)
W12 0.0201(5) 0.0282(6) 0.0217(5) 0.0023(4) 0.0046(4) -0.0059(4)
W13 0.0251(5) 0.0208(6) 0.0249(5) -0.0016(4) 0.0042(4) -0.0051(4)
W14 0.0191(5) 0.0245(6) 0.0166(5) -0.0038(4) 0.0024(3) -0.0005(4)
W15 0.0211(5) 0.0257(6) 0.0198(5) -0.0004(4) 0.0018(4) -0.0037(4)
W16 0.0226(5) 0.0236(5) 0.0151(5) 0.0013(4) 0.0024(3) 0.0004(4)
W17 0.0239(5) 0.0251(6) 0.0174(5) 0.0042(4) 0.0045(4) -0.0026(4)

loop_
_atom_type_symbol
_atom_type_description
_atom_type_scat_dispersion_real
_atom_type_scat_dispersion_imag
_atom_type_scat_source
C C 0.0033 0.0016 'International Tables Vol C Tables 4.2.6.8 and 6.1.1.4'
Ce Ce -0.2486 2.6331 'International Tables Vol C Tables 4.2.6.8 and 6.1.1.4'
Cu Cu 0.3201 1.2651 'International Tables Vol C Tables 4.2.6.8 and 6.1.1.4'
N N 0.0061 0.0033 'International Tables Vol C Tables 4.2.6.8 and 6.1.1.4'
O O 0.0106 0.0060 'International Tables Vol C Tables 4.2.6.8 and 6.1.1.4'
P P 0.1023 0.0942 'International Tables Vol C Tables 4.2.6.8 and 6.1.1.4'
W W -0.8490 6.8722 'International Tables Vol C Tables 4.2.6.8 and 6.1.1.4'
H H 0.0000 0.0000 'International Tables Vol C Tables 4.2.6.8 and 6.1.1.4'
Na Na 0.0362 0.0249 'International Tables Vol C Tables 4.2.6.8 and 6.1.1.4'

loop_
_geom_angle_atom_site_label_1
_geom_angle_atom_site_label_2
_geom_angle_atom_site_label_3
_geom_angle
_geom_angle_site_symmetry_1
_geom_angle_site_symmetry_3
N1 C1 C2 104(2) . .
N1 C1 H1A 111.0 . .
C2 C1 H1A 111.0 . .
N1 C1 H1B 111.0 . .
C2 C1 H1B 111.0 . .
H1A C1 H1B 109.0 . .
N2 C2 C1 101(2) . .
N2 C2 H2A 111.5 . .
C1 C2 H2A 111.5 . .
N2 C2 H2B 111.5 . .
C1 C2 H2B 111.5 . .
H2A C2 H2B 109.3 . .
C4 C3 N3 114(3) . .
C4 C3 H3D 108.7 . .
N3 C3 H3D 108.7 . .
C4 C3 H3E 108.7 . .
N3 C3 H3E 108.7 . .
H3D C3 H3E 107.6 . .
C3 C4 N4 98(4) . .
C3 C4 H4A 112.2 . .
N4 C4 H4A 112.2 . .
C3 C4 H4B 112.2 . .
N4 C4 H4B 112.2 . .
H4A C4 H4B 109.8 . .
C6 C5 N5 126(4) . .
C6 C5 H5A 105.7 . .
N5 C5 H5A 105.7 . .
C6 C5 H5B 105.7 . .
N5 C5 H5B 105.7 . .
H5A C5 H5B 106.1 . .
N6 C6 C5 117(5) . .
N6 C6 H6A 108.1 . .
C5 C6 H6A 108.1 . .
N6 C6 H6B 108.1 . .
C5 C6 H6B 108.1 . .
H6A C6 H6B 107.3 . .
O14 Ce1 O14 76.0(7) 2_655 .
O14 Ce1 O11 116.3(4) 2_655 2_655
O14 Ce1 O11 144.3(5) . 2_655
O14 Ce1 O11 144.3(5) 2_655 .
O14 Ce1 O11 116.3(4) . .
O11 Ce1 O11 74.4(7) 2_655 .
O14 Ce1 O13 74.5(5) 2_655 2_655
O14 Ce1 O13 140.3(5) . 2_655
O11 Ce1 O13 73.9(5) 2_655 2_655
O11 Ce1 O13 76.7(5) . 2_655
O14 Ce1 O13 140.3(5) 2_655 .
O14 Ce1 O13 74.5(5) . .
O11 Ce1 O13 76.7(5) 2_655 .
O11 Ce1 O13 73.9(5) . .
O13 Ce1 O13 142.8(7) 2_655 .
O14 Ce1 O16 71.4(5) 2_655 2_655
O14 Ce1 O16 80.0(5) . 2_655
O11 Ce1 O16 73.7(5) 2_655 2_655
O11 Ce1 O16 141.2(5) . 2_655
O13 Ce1 O16 114.2(5) 2_655 2_655
O13 Ce1 O16 77.8(5) . 2_655
O14 Ce1 O16 80.0(5) 2_655 .
O14 Ce1 O16 71.4(5) . .
O11 Ce1 O16 141.2(5) 2_655 .
O11 Ce1 O16 73.7(5) . .
O13 Ce1 O16 77.8(5) 2_655 .
O13 Ce1 O16 114.2(5) . .
O16 Ce1 O16 143.6(7) 2_655 .
N1 Cu1 N1 180.0(16) 5_765 .
N1 Cu1 N2 93.5(8) 5_765 .
N1 Cu1 N2 86.5(8) . .
N1 Cu1 N2 86.5(8) 5_765 5_765
N1 Cu1 N2 93.5(8) . 5_765
N2 Cu1 N2 180.0(16) . 5_765
C1 N1 Cu1 108.5(16) . .
C1 N1 H1C 110.0 . .
Cu1 N1 H1C 110.0 . .
C1 N1 H1D 110.0 . .
Cu1 N1 H1D 110.0 . .
H1C N1 H1D 108.4 . .
C2 N2 Cu1 106.1(14) . .
C3 N3 H3A 109.5 . .
C3 N3 H3B 109.5 . .
H3A N3 H3B 109.5 . .
C3 N3 H3C 109.5 . .
H3A N3 H3C 109.5 . .
H3B N3 H3C 109.5 . .
C4 N4 H4C 109.5 . .
C4 N4 H4D 109.5 . .
H4C N4 H4D 109.5 . .
C4 N4 H4E 109.5 . .
H4C N4 H4E 109.5 . .
H4D N4 H4E 109.5 . .
C5 N5 H5C 109.5 . .
C5 N5 H5D 109.5 . .
H5C N5 H5D 109.5 . .
C5 N5 H5E 109.5 . .
H5C N5 H5E 109.5 . .
H5D N5 H5E 109.5 . .
C6 N6 H6C 109.5 . .
C6 N6 H6D 109.5 . .
H6C N6 H6D 109.5 . .
C6 N6 H6E 109.5 . .
H6C N6 H6E 109.5 . .
H6D N6 H6E 109.5 . .
O60 Na1 O58 149.1(7) 7_565 4_545
O60 Na1 O4W 84.9(11) 7_565 .
O58 Na1 O4W 89.0(11) 4_545 .
O60 Na1 O1W 84.6(7) 7_565 .
O58 Na1 O1W 85.6(7) 4_545 .
O4W Na1 O1W 149.6(11) . .
O60 Na1 O31 100.1(6) 7_565 .
O58 Na1 O31 103.5(6) 4_545 .
O4W Na1 O31 141.4(11) . .
O1W Na1 O31 68.7(6) . .
W10 O1 W7 162.7(9) . .
W17 O2 W16 165.9(9) . .
W7 O3 W16 147.8(9) . .
W10 O4 W17 153.7(9) . .
W12 O5 W10 149.9(8) . .
W6 O6 W3 161.9(9) . .
W2 O7 W11 163.3(8) . .
W6 O8 W9 157.8(8) . .
W11 O9 W9 149.1(9) . .
W9 O11 Ce1 137.3(7) . .
W14 O12 W9 119.4(8) . .
W14 O13 Ce1 139.0(8) . .
W4 O14 Ce1 156.8(8) . .
W4 O15 W1 144.1(9) . .
W1 O16 Ce1 155.0(8) . .
P2 O17 W1 128.9(8) . .
P2 O17 W6 127.2(8) . .
W1 O17 W6 92.0(5) . .
P2 O18 W11 124.5(8) . .
P2 O18 W7 125.1(8) . .
W11 O18 W7 90.5(5) . .
P2 O19 W9 128.0(8) . .
P2 O19 W14 126.7(8) . .
W9 O19 W14 92.9(5) . .
W8 O20 W1 161.9(9) . .
P1 O21 W3 128.8(8) . .
P1 O21 W8 129.5(8) . .
W3 O21 W8 90.6(4) . .
P1 O22 W10 129.5(8) . .
P1 O22 W2 127.3(8) . .
W10 O22 W2 91.2(5) . .
W8 O23 W3 120.4(7) . .
W15 O24 W2 149.8(8) . .
W15 O25 W3 148.5(8) . .
W5 O26 W4 163.8(8) . .
W8 O27 W5 154.4(9) . .
W17 O28 W5 121.6(8) . .
P1 O29 W5 130.2(8) . .
P1 O29 W17 130.3(8) . .
W5 O29 W17 90.4(5) . .
W15 O31 W12 124.2(8) . .
W15 O31 Na1 106.3(7) . .
W12 O31 Na1 121.8(7) . .
W15 O32 W13 123.4(9) . .
P1 O33 W13 123.6(8) . .
P1 O33 W15 125.5(9) . .
W13 O33 W15 91.5(5) . .
P1 O33 W12 124.5(8) . .
W13 O33 W12 91.3(5) . .
W15 O33 W12 90.2(5) . .
W7 O35 W14 150.2(9) . .
W16 O36 W14 154.2(9) . .
W16 O38 W4 123.1(9) . .
W12 O39 W13 122.6(9) . .
W12 O41 W17 149.8(9) . .
W13 O42 W8 147.6(8) . .
W13 O44 W5 150.6(9) . .
W7 O49 W11 120.5(7) . .
W10 O50 W2 121.6(7) . .
W6 O52 W11 146.0(8) . .
P2 O53 W16 127.2(8) . .
P2 O53 W4 126.6(7) . .
W16 O53 W4 92.1(5) . .
W6 O54 W1 124.1(7) . .
W3 O55 W2 152.2(9) . .
W10 O58 Na1 120.7(8) . 4
W3 O60 Na1 139.3(10) . 7_565
O29 P1 O21 113.4(8) . .
O29 P1 O22 111.8(8) . .
O21 P1 O22 112.9(8) . .
O29 P1 O33 105.5(9) . .
O21 P1 O33 106.0(8) . .
O22 P1 O33 106.6(8) . .
O17 P2 O53 109.8(8) . .
O17 P2 O18 111.7(8) . .
O53 P2 O18 110.0(8) . .
O17 P2 O19 107.2(8) . .
O53 P2 O19 109.4(8) . .
O18 P2 O19 108.6(8) . .
O56 W1 O16 101.1(7) . .
O56 W1 O15 103.1(7) . .
O16 W1 O15 94.7(6) . .
O56 W1 O54 98.8(7) . .
O16 W1 O54 93.4(7) . .
O15 W1 O54 154.7(6) . .
O56 W1 O20 91.8(7) . .
O16 W1 O20 166.9(6) . .
O15 W1 O20 84.9(6) . .
O54 W1 O20 81.8(6) . .
O56 W1 O17 167.1(6) . .
O16 W1 O17 88.6(6) . .
O15 W1 O17 84.5(5) . .
O54 W1 O17 71.8(5) . .
O20 W1 O17 78.3(6) . .
O48 W2 O7 99.1(8) . .
O48 W2 O55 100.7(7) . .
O7 W2 O55 89.3(7) . .
O48 W2 O50 101.1(7) . .
O7 W2 O50 93.1(6) . .
O55 W2 O50 157.4(7) . .
O48 W2 O24 97.3(7) . .
O7 W2 O24 163.4(6) . .
O55 W2 O24 85.1(6) . .
O50 W2 O24 86.3(6) . .
O48 W2 O22 173.3(6) . .
O7 W2 O22 82.1(6) . .
O55 W2 O22 85.9(6) . .
O50 W2 O22 72.2(5) . .
O24 W2 O22 81.8(5) . .
O60 W3 O55 101.0(8) . .
O60 W3 O6 98.0(7) . .
O55 W3 O6 89.7(6) . .
O60 W3 O25 97.8(7) . .
O55 W3 O25 86.7(6) . .
O6 W3 O25 164.2(6) . .
O60 W3 O23 100.5(7) . .
O55 W3 O23 158.2(6) . .
O6 W3 O23 90.8(6) . .
O25 W3 O23 86.9(6) . .
O60 W3 O21 174.0(7) . .
O55 W3 O21 85.0(6) . .
O6 W3 O21 82.5(5) . .
O25 W3 O21 81.9(5) . .
O23 W3 O21 73.4(5) . .
O51 W4 O14 101.5(7) . .
O51 W4 O15 103.2(7) . .
O14 W4 O15 93.7(7) . .
O51 W4 O38 99.2(7) . .
O14 W4 O38 95.4(7) . .
O15 W4 O38 153.6(6) . .
O51 W4 O26 91.4(7) . .
O14 W4 O26 167.1(6) . .
O15 W4 O26 82.4(6) . .
O38 W4 O26 83.2(6) . .
O51 W4 O53 165.5(6) . .
O14 W4 O53 90.3(6) . .
O15 W4 O53 84.2(5) . .
O38 W4 O53 71.0(6) . .
O26 W4 O53 77.1(5) . .
O59 W5 O26 102.9(8) . .
O59 W5 O27 99.6(7) . .
O26 W5 O27 93.4(6) . .
O59 W5 O28 98.8(7) . .
O26 W5 O28 93.1(6) . .
O27 W5 O28 158.6(6) . .
O59 W5 O44 96.9(8) . .
O26 W5 O44 160.1(7) . .
O27 W5 O44 81.8(6) . .
O28 W5 O44 85.2(6) . .
O59 W5 O29 170.1(7) . .
O26 W5 O29 83.7(6) . .
O27 W5 O29 87.3(6) . .
O28 W5 O29 73.2(6) . .
O44 W5 O29 76.9(6) . .
O47 W6 O54 100.2(7) . .
O47 W6 O8 96.4(7) . .
O54 W6 O8 92.0(6) . .
O47 W6 O52 102.0(7) . .
O54 W6 O52 157.7(6) . .
O8 W6 O52 86.8(6) . .
O47 W6 O6 99.6(7) . .
O54 W6 O6 89.5(6) . .
O8 W6 O6 163.4(6) . .
O52 W6 O6 85.6(6) . .
O47 W6 O17 170.5(6) . .
O54 W6 O17 72.1(5) . .
O8 W6 O17 78.7(5) . .
O52 W6 O17 85.9(5) . .
O6 W6 O17 86.1(6) . .
O34 W7 O35 101.4(7) . .
O34 W7 O3 103.2(7) . .
O35 W7 O3 89.9(7) . .
O34 W7 O49 98.2(6) . .
O35 W7 O49 93.3(7) . .
O3 W7 O49 157.3(6) . .
O34 W7 O1 94.2(7) . .
O35 W7 O1 164.3(6) . .
O3 W7 O1 85.2(6) . .
O49 W7 O1 85.7(6) . .
O34 W7 O18 171.3(6) . .
O35 W7 O18 84.0(6) . .
O3 W7 O18 83.5(5) . .
O49 W7 O18 74.6(5) . .
O1 W7 O18 80.7(5) . .
O61 W8 O20 102.0(8) . .
O61 W8 O27 100.6(8) . .
O20 W8 O27 92.8(7) . .
O61 W8 O23 97.4(8) . .
O20 W8 O23 94.7(6) . .
O27 W8 O23 158.6(6) . .
O61 W8 O42 95.7(8) . .
O20 W8 O42 162.3(7) . .
O27 W8 O42 82.5(6) . .
O23 W8 O42 84.3(6) . .
O61 W8 O21 171.3(8) . .
O20 W8 O21 82.3(6) . .
O27 W8 O21 86.8(6) . .
O23 W8 O21 74.5(5) . .
O42 W8 O21 80.4(5) . .
O10 W9 O11 101.9(7) . .
O10 W9 O8 100.1(7) . .
O11 W9 O8 96.7(6) . .
O10 W9 O12 100.8(7) . .
O11 W9 O12 95.0(7) . .
O8 W9 O12 153.4(6) . .
O10 W9 O9 92.9(7) . .
O11 W9 O9 165.1(7) . .
O8 W9 O9 80.7(6) . .
O12 W9 O9 81.9(6) . .
O10 W9 O19 171.7(6) . .
O11 W9 O19 84.4(6) . .
O8 W9 O19 84.4(6) . .
O12 W9 O19 73.0(6) . .
O9 W9 O19 80.8(6) . .
O58 W10 O1 99.7(7) . .
O58 W10 O4 102.0(7) . .
O1 W10 O4 91.0(6) . .
O58 W10 O50 98.1(7) . .
O1 W10 O50 92.1(6) . .
O4 W10 O50 158.8(6) . .
O58 W10 O5 97.1(7) . .
O1 W10 O5 163.2(6) . .
O4 W10 O5 84.4(6) . .
O50 W10 O5 86.6(6) . .
O58 W10 O22 172.1(7) . .
O1 W10 O22 82.3(6) . .
O4 W10 O22 85.5(6) . .
O50 W10 O22 74.1(5) . .
O5 W10 O22 81.3(5) . .
O46 W11 O9 101.2(8) . .
O46 W11 O52 101.6(7) . .
O9 W11 O52 91.4(6) . .
O46 W11 O49 99.1(7) . .
O9 W11 O49 93.2(6) . .
O52 W11 O49 157.5(6) . .
O46 W11 O7 94.5(7) . .
O9 W11 O7 164.3(7) . .
O52 W11 O7 84.6(6) . .
O49 W11 O7 85.1(6) . .
O46 W11 O18 171.8(6) . .
O9 W11 O18 83.9(6) . .
O52 W11 O18 84.6(5) . .
O49 W11 O18 74.1(5) . .
O7 W11 O18 80.6(6) . .
O40 W12 O5 103.7(7) . .
O40 W12 O41 101.9(7) . .
O5 W12 O41 87.4(6) . .
O40 W12 O31 101.0(7) . .
O5 W12 O31 86.7(7) . .
O41 W12 O31 157.1(6) . .
O40 W12 O39 99.9(7) . .
O5 W12 O39 156.3(6) . .
O41 W12 O39 88.9(7) . .
O31 W12 O39 87.7(7) . .
O40 W12 O33 170.3(6) . .
O5 W12 O33 83.3(6) . .
O41 W12 O33 84.8(6) . .
O31 W12 O33 72.5(6) . .
O39 W12 O33 73.1(6) . .
O43 W13 O44 105.6(9) . .
O43 W13 O42 101.9(7) . .
O44 W13 O42 90.2(7) . .
O43 W13 O39 99.3(8) . .
O44 W13 O39 86.8(7) . .
O42 W13 O39 158.7(7) . .
O43 W13 O32 99.8(8) . .
O44 W13 O32 154.3(8) . .
O42 W13 O32 88.6(7) . .
O39 W13 O32 85.0(7) . .
O43 W13 O33 169.0(7) . .
O44 W13 O33 82.1(7) . .
O42 W13 O33 85.7(6) . .
O39 W13 O33 73.0(6) . .
O32 W13 O33 72.1(6) . .
O45 W14 O13 102.5(7) . .
O45 W14 O12 100.0(7) . .
O13 W14 O12 95.9(7) . .
O45 W14 O36 101.5(7) . .
O13 W14 O36 92.7(7) . .
O12 W14 O36 154.5(7) . .
O45 W14 O35 93.1(7) . .
O13 W14 O35 164.1(7) . .
O12 W14 O35 84.0(7) . .
O36 W14 O35 81.3(6) . .
O45 W14 O19 171.4(6) . .
O13 W14 O19 83.0(6) . .
O12 W14 O19 72.5(6) . .
O36 W14 O19 84.8(6) . .
O35 W14 O19 81.8(5) . .
O30 W15 O24 103.1(7) . .
O30 W15 O25 103.2(7) . .
O24 W15 O25 87.5(6) . .
O30 W15 O32 99.5(8) . .
O24 W15 O32 157.4(7) . .
O25 W15 O32 87.0(7) . .
O30 W15 O31 99.7(8) . .
O24 W15 O31 88.6(7) . .
O25 W15 O31 157.0(7) . .
O32 W15 O31 88.0(7) . .
O30 W15 O33 169.4(7) . .
O24 W15 O33 84.7(6) . .
O25 W15 O33 84.1(6) . .
O32 W15 O33 73.0(6) . .
O31 W15 O33 73.0(6) . .
O37 W16 O38 99.4(7) . .
O37 W16 O36 98.4(7) . .
O38 W16 O36 93.4(7) . .
O37 W16 O2 97.6(7) . .
O38 W16 O2 88.5(7) . .
O36 W16 O2 163.3(7) . .
O37 W16 O3 101.6(6) . .
O38 W16 O3 158.7(6) . .
O36 W16 O3 87.3(6) . .
O2 W16 O3 85.0(7) . .
O37 W16 O53 173.0(6) . .
O38 W16 O53 73.6(6) . .
O36 W16 O53 81.5(6) . .
O2 W16 O53 83.1(6) . .
O3 W16 O53 85.5(5) . .
O57 W17 O28 99.2(8) . .
O57 W17 O2 99.7(7) . .
O28 W17 O2 93.0(6) . .
O57 W17 O4 102.2(8) . .
O28 W17 O4 157.9(6) . .
O2 W17 O4 88.9(6) . .
O57 W17 O41 97.2(7) . .
O28 W17 O41 87.9(6) . .
O2 W17 O41 162.7(6) . .
O4 W17 O41 84.0(7) . .
O57 W17 O29 172.6(7) . .
O28 W17 O29 73.7(6) . .
O2 W17 O29 82.7(6) . .
O4 W17 O29 84.7(6) . .
O41 W17 O29 80.9(5) . .

loop_
_geom_bond_atom_site_label_1
_geom_bond_atom_site_label_2
_geom_bond_distance
_geom_bond_site_symmetry_2
C1 N1 1.48(3) .
C1 C2 1.68(4) .
C1 H1A 0.9700 .
C1 H1B 0.9700 .
C2 N2 1.52(3) .
C2 H2A 0.9700 .
C2 H2B 0.9700 .
C3 C4 1.52(5) .
C3 N3 1.57(4) .
C3 H3D 0.9700 .
C3 H3E 0.9700 .
C4 N4 1.65(6) .
C4 H4A 0.9700 .
C4 H4B 0.9700 .
C5 C6 1.42(6) .
C5 N5 1.43(4) .
C5 H5A 0.9700 .
C5 H5B 0.9700 .
C6 N6 1.40(5) .
C6 H6A 0.9700 .
C6 H6B 0.9700 .
Ce1 O14 2.458(14) 2_655
Ce1 O14 2.458(14) .
Ce1 O11 2.464(16) 2_655
Ce1 O11 2.464(16) .
Ce1 O13 2.474(15) 2_655
Ce1 O13 2.474(15) .
Ce1 O16 2.475(13) 2_655
Ce1 O16 2.475(13) .
Cu1 N1 2.022(19) 5_765
Cu1 N1 2.022(19) .
Cu1 N2 2.03(2) .
Cu1 N2 2.03(2) 5_765
N1 H1C 0.9000 .
N1 H1D 0.9000 .
N3 H3A 0.8900 .
N3 H3B 0.8900 .
N3 H3C 0.8900 .
N4 H4C 0.8900 .
N4 H4D 0.8900 .
N4 H4E 0.8900 .
N5 H5C 0.8900 .
N5 H5D 0.8900 .
N5 H5E 0.8900 .
N6 H6C 0.8900 .
N6 H6D 0.8900 .
N6 H6E 0.8900 .
Na1 O60 2.72(2) 7_565
Na1 O58 2.84(2) 4_545
Na1 O4W 2.91(5) .
Na1 O1W 2.96(3) .
Na1 O31 2.99(2) .
O1 W10 1.790(14) .
O1 W7 2.038(14) .
O2 W17 1.894(17) .
O2 W16 1.909(16) .
O3 W7 1.867(15) .
O3 W16 1.923(14) .
O4 W10 1.880(15) .
O4 W17 1.916(15) .
O5 W12 1.892(15) .
O5 W10 1.965(15) .
O6 W6 1.902(14) .
O6 W3 1.910(14) .
O7 W2 1.810(14) .
O7 W11 2.007(14) .
O8 W6 1.892(14) .
O8 W9 1.926(14) .
O9 W11 1.848(14) .
O9 W9 2.064(15) .
O10 W9 1.692(15) .
O11 W9 1.772(14) .
O12 W14 1.927(17) .
O12 W9 1.942(15) .
O13 W14 1.757(15) .
O14 W4 1.756(15) .
O15 W4 1.893(13) .
O15 W1 1.896(13) .
O16 W1 1.755(13) .
O17 P2 1.534(14) .
O17 W1 2.320(13) .
O17 W6 2.380(14) .
O18 P2 1.564(15) .
O18 W11 2.366(15) .
O18 W7 2.369(13) .
O19 P2 1.570(15) .
O19 W9 2.288(15) .
O19 W14 2.320(14) .
O20 W8 1.779(14) .
O20 W1 2.111(14) .
O21 P1 1.533(14) .
O21 W3 2.361(13) .
O21 W8 2.363(13) .
O22 P1 1.542(15) .
O22 W10 2.323(13) .
O22 W2 2.370(14) .
O23 W8 1.902(16) .
O23 W3 1.966(16) .
O24 W15 1.898(16) .
O24 W2 1.968(16) .
O25 W15 1.900(14) .
O25 W3 1.964(14) .
O26 W5 1.769(13) .
O26 W4 2.114(14) .
O27 W8 1.880(15) .
O27 W5 1.922(15) .
O28 W17 1.885(15) .
O28 W5 1.937(13) .
O29 P1 1.516(15) .
O29 W5 2.343(14) .
O29 W17 2.358(13) .
O30 W15 1.711(16) .
O31 W15 1.915(14) .
O31 W12 1.926(15) .
O32 W15 1.910(17) .
O32 W13 1.972(17) .
O33 P1 1.568(16) .
O33 W13 2.384(15) .
O33 W15 2.389(15) .
O33 W12 2.402(13) .
O34 W7 1.749(14) .
O35 W7 1.866(16) .
O35 W14 2.043(15) .
O36 W16 1.905(17) .
O36 W14 1.939(17) .
O37 W16 1.710(14) .
O38 W16 1.873(17) .
O38 W4 1.963(14) .
O39 W12 1.935(18) .
O39 W13 1.967(15) .
O40 W12 1.714(16) .
O41 W12 1.900(16) .
O41 W17 1.956(16) .
O42 W13 1.857(14) .
O42 W8 2.023(14) .
O43 W13 1.722(17) .
O44 W13 1.824(16) .
O44 W5 2.036(17) .
O45 W14 1.709(14) .
O46 W11 1.710(16) .
O47 W6 1.696(16) .
O48 W2 1.712(15) .
O49 W7 1.921(15) .
O49 W11 1.952(13) .
O50 W10 1.896(15) .
O50 W2 1.946(13) .
O51 W4 1.754(19) .
O52 W6 1.900(13) .
O52 W11 1.918(13) .
O53 P2 1.551(15) .
O53 W16 2.319(13) .
O53 W4 2.365(13) .
O54 W6 1.858(14) .
O54 W1 1.968(15) .
O55 W3 1.879(15) .
O55 W2 1.915(14) .
O56 W1 1.730(14) .
O57 W17 1.685(15) .
O58 W10 1.731(14) .
O58 Na1 2.84(2) 4
O59 W5 1.723(19) .
O60 W3 1.713(15) .
O60 Na1 2.72(2) 7_565
O61 W8 1.711(15) .
